data_4118970
loop_
_publ_author_name
'Phillip J. Milner'
'Thomas J. Maimone'
'Mingjuan Su'
'Jiahao Chen'
'Peter M\"uller'
'Stephen L. Buchwald'

_publ_section_title
;
 Investigating the Dearomative Rearrangement of Biaryl Phosphine-Ligated
 Pd(II) Complexes
;
_journal_name_full 'Journal of the American Chemical Society'
_journal_page_first 19922
_journal_page_last 19934
_journal_paper_doi 10.1021/ja310351e
_journal_volume 134
_journal_year 2012
_chemical_formula_sum 'C39 H58 Br P Pd'
_chemical_formula_weight 744.13
_chemical_name_systematic
; 
 ? 
;
_space_group_IT_number 2
_symmetry_cell_setting triclinic
_symmetry_space_group_name_Hall '-P 1'
_symmetry_space_group_name_H-M 'P -1'
_atom_sites_solution_hydrogens geom
_atom_sites_solution_primary direct
_atom_sites_solution_secondary difmap
_audit_creation_method SHELXL-97
_cell_angle_alpha 94.5600(10)
_cell_angle_beta 91.7070(10)
_cell_angle_gamma 96.906(2)
_cell_formula_units_Z 4
_cell_length_a 11.5252(7)
_cell_length_b 17.2371(11)
_cell_length_c 18.7727(12)
_cell_measurement_reflns_used 9632
_cell_measurement_temperature 100(2)
_cell_measurement_theta_max 30.51
_cell_measurement_theta_min 2.39
_cell_volume 3687.7(4)
_computing_cell_refinement 'SAINT 7.46A (Bruker-AXS, 2011)'
_computing_data_collection 'APEX2 v2011.4.0 (Bruker-AXS, 2011)'
_computing_data_reduction 'SAINT 7.46A (Bruker-AXS, 2011)'
_computing_molecular_graphics 'Bruker SHELXTL'
_computing_publication_material 'Bruker SHELXTL'
_computing_structure_refinement 'SHELXL-97 (Sheldrick, 2008)'
_computing_structure_solution 'SHELXS-97 (Sheldrick, 2008)'
_diffrn_ambient_temperature 100(2)
_diffrn_detector_area_resol_mean 8.3
_diffrn_measured_fraction_theta_full 1.000
_diffrn_measured_fraction_theta_max 1.000
_diffrn_measurement_device_type 'Bruker Smart APEX2 CCD'
_diffrn_measurement_method '\f and \w scans'
_diffrn_radiation_monochromator 'Incoatech ImuS multilayer optics'
_diffrn_radiation_source 'ImuS micro-focus sealed tube'
_diffrn_radiation_type MoK\a
_diffrn_radiation_wavelength 0.71073
_diffrn_reflns_av_R_equivalents 0.0411
_diffrn_reflns_av_sigmaI/netI 0.0208
_diffrn_reflns_limit_h_max 16
_diffrn_reflns_limit_h_min -16
_diffrn_reflns_limit_k_max 24
_diffrn_reflns_limit_k_min -24
_diffrn_reflns_limit_l_max 26
_diffrn_reflns_limit_l_min -26
_diffrn_reflns_number 229393
_diffrn_reflns_theta_full 30.03
_diffrn_reflns_theta_max 30.03
_diffrn_reflns_theta_min 1.09
_exptl_absorpt_coefficient_mu 1.655
_exptl_absorpt_correction_T_max 0.9218
_exptl_absorpt_correction_T_min 0.6825
_exptl_absorpt_correction_type multi-scan
_exptl_absorpt_process_details 'SADABS (Sheldrick, 2009)'
_exptl_crystal_colour yellow
_exptl_crystal_density_diffrn 1.340
_exptl_crystal_description plate
_exptl_crystal_F_000 1552
_exptl_crystal_size_max 0.25
_exptl_crystal_size_mid 0.16
_exptl_crystal_size_min 0.05
_refine_diff_density_max 0.697
_refine_diff_density_min -0.494
_refine_diff_density_rms 0.062
_refine_ls_extinction_method none
_refine_ls_goodness_of_fit_ref 1.016
_refine_ls_hydrogen_treatment constr
_refine_ls_matrix_type full
_refine_ls_number_parameters 783
_refine_ls_number_reflns 21598
_refine_ls_number_restraints 0
_refine_ls_restrained_S_all 1.016
_refine_ls_R_factor_all 0.0301
_refine_ls_R_factor_gt 0.0229
_refine_ls_shift/su_max 0.001
_refine_ls_shift/su_mean 0.000
_refine_ls_structure_factor_coef Fsqd
_refine_ls_weighting_details 'calc w=1/[\s^2^(Fo^2^)+(0.0235P)^2^+2.2232P] where P=(Fo^2^+2Fc^2^)/3'
_refine_ls_weighting_scheme calc
_refine_ls_wR_factor_gt 0.0528
_refine_ls_wR_factor_ref 0.0556
_reflns_number_gt 18804
_reflns_number_total 21598
_reflns_threshold_expression >2sigma(I)
_cod_data_source_file ja310351e_si_001_08.cif
_cod_data_source_block x12030
_cod_database_code 4118970

loop_
_symmetry_equiv_pos_as_xyz
'x, y, z'
'-x, -y, -z'

loop_
_atom_site_label
_atom_site_type_symbol
_atom_site_fract_x
_atom_site_fract_y
_atom_site_fract_z
_atom_site_U_iso_or_equiv
_atom_site_adp_type
_atom_site_occupancy
_atom_site_symmetry_multiplicity
_atom_site_calc_flag
_atom_site_refinement_flags
Pd1 Pd 0.121449(9) 0.218235(6) 0.164909(5) 0.01292(2) Uani 1 1 d .
Pd2 Pd 0.279082(9) 0.229944(6) 0.663879(5) 0.01474(2) Uani 1 1 d .
Br1 Br 0.025800(15) 0.236014(9) 0.050135(7) 0.02341(3) Uani 1 1 d .
Br2 Br 0.379532(13) 0.208122(9) 0.552335(7) 0.02106(3) Uani 1 1 d .
P1 P 0.22252(3) 0.20067(2) 0.269772(18) 0.01399(6) Uani 1 1 d .
C1 C 0.38793(12) 0.21511(9) 0.26276(8) 0.0196(3) Uani 1 1 d .
C2 C 0.43092(14) 0.13927(9) 0.23107(9) 0.0237(3) Uani 1 1 d .
H2A H 0.5125 0.1504 0.2179 0.036 Uiso 1 1 calc R
H2B H 0.3823 0.1185 0.1885 0.036 Uiso 1 1 calc R
H2C H 0.4254 0.1005 0.2667 0.036 Uiso 1 1 calc R
C3 C 0.41573(13) 0.28020(9) 0.21218(8) 0.0226(3) Uani 1 1 d .
H3A H 0.3952 0.3298 0.2345 0.034 Uiso 1 1 calc R
H3B H 0.3703 0.2665 0.1670 0.034 Uiso 1 1 calc R
H3C H 0.4994 0.2858 0.2028 0.034 Uiso 1 1 calc R
C4 C 0.45844(14) 0.24227(11) 0.33300(9) 0.0282(3) Uani 1 1 d .
H4A H 0.4369 0.2054 0.3690 0.042 Uiso 1 1 calc R
H4B H 0.4411 0.2947 0.3502 0.042 Uiso 1 1 calc R
H4C H 0.5422 0.2440 0.3246 0.042 Uiso 1 1 calc R
C5 C 0.17847(12) 0.10797(8) 0.31619(7) 0.0168(3) Uani 1 1 d .
C6 C 0.25633(15) 0.09446(10) 0.38066(9) 0.0273(3) Uani 1 1 d .
H6A H 0.2265 0.0451 0.3999 0.041 Uiso 1 1 calc R
H6B H 0.2557 0.1378 0.4176 0.041 Uiso 1 1 calc R
H6C H 0.3365 0.0919 0.3656 0.041 Uiso 1 1 calc R
C7 C 0.05448(13) 0.11253(9) 0.34201(9) 0.0228(3) Uani 1 1 d .
H7A H 0.0266 0.0641 0.3635 0.034 Uiso 1 1 calc R
H7B H 0.0023 0.1191 0.3013 0.034 Uiso 1 1 calc R
H7C H 0.0552 0.1573 0.3777 0.034 Uiso 1 1 calc R
C8 C 0.17263(15) 0.03571(9) 0.26225(9) 0.0242(3) Uani 1 1 d .
H8A H 0.2498 0.0326 0.2424 0.036 Uiso 1 1 calc R
H8B H 0.1154 0.0401 0.2235 0.036 Uiso 1 1 calc R
H8C H 0.1489 -0.0117 0.2864 0.036 Uiso 1 1 calc R
C11 C 0.19039(12) 0.28222(8) 0.33285(7) 0.0159(3) Uani 1 1 d .
C12 C 0.23831(13) 0.29166(9) 0.40313(8) 0.0206(3) Uani 1 1 d .
H12 H 0.2862 0.2544 0.4183 0.025 Uiso 1 1 calc R
C13 C 0.21795(14) 0.35358(9) 0.45097(8) 0.0231(3) Uani 1 1 d .
H13 H 0.2529 0.3590 0.4979 0.028 Uiso 1 1 calc R
C14 C 0.14664(15) 0.40729(9) 0.43019(8) 0.0238(3) Uani 1 1 d .
H14 H 0.1321 0.4499 0.4626 0.029 Uiso 1 1 calc R
C15 C 0.09645(14) 0.39848(9) 0.36150(8) 0.0203(3) Uani 1 1 d .
H15 H 0.0468 0.4353 0.3476 0.024 Uiso 1 1 calc R
C16 C 0.11701(12) 0.33674(8) 0.31184(7) 0.0156(2) Uani 1 1 d .
C21 C 0.05454(12) 0.33776(8) 0.24021(7) 0.0146(2) Uani 1 1 d .
C22 C -0.06503(12) 0.30610(8) 0.23167(7) 0.0155(2) Uani 1 1 d .
C23 C -0.13482(12) 0.33044(8) 0.17797(7) 0.0169(3) Uani 1 1 d .
H23 H -0.2144 0.3082 0.1722 0.020 Uiso 1 1 calc R
C24 C -0.09249(13) 0.38607(8) 0.13244(7) 0.0167(3) Uani 1 1 d .
C25 C 0.02458(13) 0.41707(8) 0.14114(7) 0.0176(3) Uani 1 1 d .
H25 H 0.0552 0.4546 0.1100 0.021 Uiso 1 1 calc R
C26 C 0.09836(12) 0.39506(8) 0.19377(7) 0.0160(3) Uani 1 1 d .
C27 C -0.12312(13) 0.25319(8) 0.28465(8) 0.0185(3) Uani 1 1 d .
H27 H -0.0601 0.2364 0.3156 0.022 Uiso 1 1 calc R
C28 C -0.20104(15) 0.29887(10) 0.33309(9) 0.0278(3) Uani 1 1 d .
H28A H -0.1530 0.3431 0.3598 0.042 Uiso 1 1 calc R
H28B H -0.2388 0.2641 0.3667 0.042 Uiso 1 1 calc R
H28C H -0.2610 0.3185 0.3037 0.042 Uiso 1 1 calc R
C29 C -0.19308(15) 0.17931(9) 0.24716(9) 0.0271(3) Uani 1 1 d .
H29A H -0.2215 0.1440 0.2830 0.041 Uiso 1 1 calc R
H29B H -0.1427 0.1527 0.2146 0.041 Uiso 1 1 calc R
H29C H -0.2598 0.1939 0.2199 0.041 Uiso 1 1 calc R
C30 C -0.17330(13) 0.41315(9) 0.07668(8) 0.0198(3) Uani 1 1 d .
H30 H -0.2541 0.3872 0.0837 0.024 Uiso 1 1 calc R
C31 C -0.17645(16) 0.50175(10) 0.08647(9) 0.0290(3) Uani 1 1 d .
H31A H -0.2029 0.5160 0.1344 0.043 Uiso 1 1 calc R
H31B H -0.2306 0.5171 0.0504 0.043 Uiso 1 1 calc R
H31C H -0.0979 0.5289 0.0809 0.043 Uiso 1 1 calc R
C32 C -0.14126(16) 0.38885(10) 0.00039(8) 0.0279(3) Uani 1 1 d .
H32A H -0.0621 0.4131 -0.0081 0.042 Uiso 1 1 calc R
H32B H -0.1969 0.4062 -0.0336 0.042 Uiso 1 1 calc R
H32C H -0.1443 0.3317 -0.0061 0.042 Uiso 1 1 calc R
C33 C 0.22265(13) 0.43659(9) 0.20365(8) 0.0188(3) Uani 1 1 d .
H33 H 0.2642 0.4109 0.2411 0.023 Uiso 1 1 calc R
C34 C 0.22415(16) 0.52320(9) 0.22956(9) 0.0286(3) Uani 1 1 d .
H34A H 0.1860 0.5501 0.1930 0.043 Uiso 1 1 calc R
H34B H 0.3053 0.5474 0.2382 0.043 Uiso 1 1 calc R
H34C H 0.1821 0.5275 0.2740 0.043 Uiso 1 1 calc R
C35 C 0.28821(14) 0.42774(10) 0.13435(8) 0.0230(3) Uani 1 1 d .
H35A H 0.2795 0.3724 0.1162 0.034 Uiso 1 1 calc R
H35B H 0.3713 0.4466 0.1438 0.034 Uiso 1 1 calc R
H35C H 0.2558 0.4586 0.0987 0.034 Uiso 1 1 calc R
P2 P 0.19119(3) 0.22339(2) 0.772307(18) 0.01432(6) Uani 1 1 d .
C101 C 0.19478(13) 0.12342(8) 0.80889(8) 0.0179(3) Uani 1 1 d .
C102 C 0.11726(14) 0.10677(9) 0.87222(8) 0.0232(3) Uani 1 1 d .
H10A H 0.1277 0.0551 0.8879 0.035 Uiso 1 1 calc R
H10B H 0.0351 0.1076 0.8575 0.035 Uiso 1 1 calc R
H10C H 0.1394 0.1470 0.9117 0.035 Uiso 1 1 calc R
C103 C 0.32183(13) 0.11546(9) 0.83131(9) 0.0227(3) Uani 1 1 d .
H10D H 0.3260 0.0633 0.8477 0.034 Uiso 1 1 calc R
H10E H 0.3489 0.1555 0.8702 0.034 Uiso 1 1 calc R
H10F H 0.3716 0.1226 0.7903 0.034 Uiso 1 1 calc R
C104 C 0.15875(14) 0.05967(9) 0.74811(8) 0.0229(3) Uani 1 1 d .
H10G H 0.2135 0.0657 0.7094 0.034 Uiso 1 1 calc R
H10H H 0.0796 0.0646 0.7300 0.034 Uiso 1 1 calc R
H10I H 0.1601 0.0079 0.7661 0.034 Uiso 1 1 calc R
C105 C 0.03984(12) 0.25469(9) 0.78064(8) 0.0175(3) Uani 1 1 d .
C106 C -0.05033(13) 0.19091(9) 0.74175(8) 0.0214(3) Uani 1 1 d .
H10J H -0.1265 0.2105 0.7387 0.032 Uiso 1 1 calc R
H10K H -0.0571 0.1440 0.7684 0.032 Uiso 1 1 calc R
H10L H -0.0247 0.1776 0.6935 0.032 Uiso 1 1 calc R
C107 C 0.00065(13) 0.27297(10) 0.85710(8) 0.0224(3) Uani 1 1 d .
H10M H 0.0550 0.3157 0.8813 0.034 Uiso 1 1 calc R
H10N H 0.0002 0.2261 0.8835 0.034 Uiso 1 1 calc R
H10O H -0.0782 0.2888 0.8552 0.034 Uiso 1 1 calc R
C108 C 0.04045(14) 0.33094(9) 0.74330(8) 0.0219(3) Uani 1 1 d .
H10P H 0.0685 0.3229 0.6948 0.033 Uiso 1 1 calc R
H10Q H 0.0923 0.3729 0.7705 0.033 Uiso 1 1 calc R
H10R H -0.0391 0.3456 0.7408 0.033 Uiso 1 1 calc R
C111 C 0.28678(12) 0.29115(8) 0.83521(7) 0.0152(2) Uani 1 1 d .
C112 C 0.26819(13) 0.29473(9) 0.90905(8) 0.0189(3) Uani 1 1 d .
H112 H 0.2032 0.2632 0.9261 0.023 Uiso 1 1 calc R
C113 C 0.34229(14) 0.34315(9) 0.95747(8) 0.0218(3) Uani 1 1 d .
H113 H 0.3284 0.3441 1.0071 0.026 Uiso 1 1 calc R
C114 C 0.43652(14) 0.39023(9) 0.93365(8) 0.0225(3) Uani 1 1 d .
H114 H 0.4867 0.4244 0.9666 0.027 Uiso 1 1 calc R
C115 C 0.45682(13) 0.38703(8) 0.86132(8) 0.0193(3) Uani 1 1 d .
H115 H 0.5217 0.4193 0.8451 0.023 Uiso 1 1 calc R
C116 C 0.38434(12) 0.33742(8) 0.81106(7) 0.0152(2) Uani 1 1 d .
C121 C 0.42605(12) 0.33800(8) 0.73571(7) 0.0159(3) Uani 1 1 d .
C122 C 0.40251(13) 0.40055(8) 0.69386(8) 0.0184(3) Uani 1 1 d .
C123 C 0.47050(14) 0.41677(9) 0.63611(8) 0.0225(3) Uani 1 1 d .
H123 H 0.4532 0.4577 0.6080 0.027 Uiso 1 1 calc R
C124 C 0.56302(14) 0.37555(10) 0.61761(8) 0.0227(3) Uani 1 1 d .
C125 C 0.58510(13) 0.31454(9) 0.65800(8) 0.0209(3) Uani 1 1 d .
H125 H 0.6468 0.2849 0.6452 0.025 Uiso 1 1 calc R
C126 C 0.51936(12) 0.29509(8) 0.71715(7) 0.0172(3) Uani 1 1 d .
C127 C 0.31349(13) 0.45500(9) 0.71624(8) 0.0207(3) Uani 1 1 d .
H127 H 0.2654 0.4301 0.7537 0.025 Uiso 1 1 calc R
C128 C 0.22989(14) 0.46863(10) 0.65457(9) 0.0263(3) Uani 1 1 d .
H12A H 0.2736 0.4981 0.6194 0.039 Uiso 1 1 calc R
H12B H 0.1686 0.4985 0.6733 0.039 Uiso 1 1 calc R
H12C H 0.1941 0.4180 0.6317 0.039 Uiso 1 1 calc R
C129 C 0.37469(16) 0.53408(10) 0.74983(10) 0.0297(4) Uani 1 1 d .
H12D H 0.4244 0.5593 0.7147 0.045 Uiso 1 1 calc R
H12E H 0.4230 0.5254 0.7916 0.045 Uiso 1 1 calc R
H12F H 0.3158 0.5680 0.7646 0.045 Uiso 1 1 calc R
C130 C 0.63647(15) 0.40069(10) 0.55532(9) 0.0277(3) Uani 1 1 d .
H130 H 0.6530 0.4592 0.5615 0.033 Uiso 1 1 calc R
C131 C 0.75383(17) 0.36918(12) 0.55352(11) 0.0377(4) Uani 1 1 d .
H13A H 0.7414 0.3118 0.5458 0.056 Uiso 1 1 calc R
H13B H 0.7973 0.3847 0.5991 0.056 Uiso 1 1 calc R
H13C H 0.7986 0.3906 0.5145 0.056 Uiso 1 1 calc R
C132 C 0.56789(19) 0.37971(14) 0.48439(10) 0.0448(5) Uani 1 1 d .
H13D H 0.5476 0.3227 0.4771 0.067 Uiso 1 1 calc R
H13E H 0.6158 0.3979 0.4453 0.067 Uiso 1 1 calc R
H13F H 0.4961 0.4050 0.4851 0.067 Uiso 1 1 calc R
C133 C 0.55995(13) 0.23474(9) 0.76418(8) 0.0186(3) Uani 1 1 d .
H133 H 0.4976 0.2223 0.7989 0.022 Uiso 1 1 calc R
C134 C 0.57791(15) 0.15805(9) 0.72117(9) 0.0261(3) Uani 1 1 d .
H13G H 0.6443 0.1675 0.6903 0.039 Uiso 1 1 calc R
H13H H 0.5072 0.1388 0.6917 0.039 Uiso 1 1 calc R
H13I H 0.5937 0.1188 0.7541 0.039 Uiso 1 1 calc R
C135 C 0.67200(13) 0.26925(10) 0.80736(9) 0.0240(3) Uani 1 1 d .
H13J H 0.7325 0.2868 0.7746 0.036 Uiso 1 1 calc R
H13K H 0.6994 0.2291 0.8356 0.036 Uiso 1 1 calc R
H13L H 0.6557 0.3139 0.8395 0.036 Uiso 1 1 calc R
C51 C 0.17785(12) 0.12854(8) 0.10657(7) 0.0156(2) Uani 1 1 d .
C52 C 0.10250(13) 0.05861(8) 0.09322(8) 0.0178(3) Uani 1 1 d .
H52 H 0.0292 0.0530 0.1153 0.021 Uiso 1 1 calc R
C53 C 0.13353(13) -0.00256(8) 0.04813(8) 0.0191(3) Uani 1 1 d .
H53 H 0.0815 -0.0498 0.0403 0.023 Uiso 1 1 calc R
C54 C 0.23977(13) 0.00393(9) 0.01407(8) 0.0190(3) Uani 1 1 d .
C55 C 0.31279(13) 0.07437(9) 0.02599(8) 0.0206(3) Uani 1 1 d .
H55 H 0.3854 0.0803 0.0032 0.025 Uiso 1 1 calc R
C56 C 0.28177(13) 0.13664(9) 0.07084(8) 0.0189(3) Uani 1 1 d .
H56 H 0.3321 0.1848 0.0769 0.023 Uiso 1 1 calc R
C57 C 0.27248(15) -0.06304(9) -0.03473(8) 0.0241(3) Uani 1 1 d .
H57A H 0.3281 -0.0418 -0.0696 0.029 Uiso 1 1 calc R
H57B H 0.2014 -0.0888 -0.0619 0.029 Uiso 1 1 calc R
C58 C 0.32776(14) -0.12436(9) 0.00467(8) 0.0207(3) Uani 1 1 d .
H58A H 0.3972 -0.0986 0.0334 0.025 Uiso 1 1 calc R
H58B H 0.2710 -0.1478 0.0379 0.025 Uiso 1 1 calc R
C59 C 0.36431(15) -0.18912(9) -0.04675(8) 0.0245(3) Uani 1 1 d .
H59A H 0.2938 -0.2166 -0.0734 0.029 Uiso 1 1 calc R
H59B H 0.4167 -0.1650 -0.0819 0.029 Uiso 1 1 calc R
C60 C 0.42628(16) -0.24864(10) -0.01004(9) 0.0286(3) Uani 1 1 d .
H60A H 0.4978 -0.2222 0.0151 0.043 Uiso 1 1 calc R
H60B H 0.4466 -0.2888 -0.0459 0.043 Uiso 1 1 calc R
H60C H 0.3746 -0.2734 0.0244 0.043 Uiso 1 1 calc R
C151 C 0.13375(13) 0.18871(9) 0.60458(7) 0.0184(3) Uani 1 1 d .
C152 C 0.07860(13) 0.24585(9) 0.57322(8) 0.0203(3) Uani 1 1 d .
H152 H 0.1099 0.2994 0.5820 0.024 Uiso 1 1 calc R
C153 C -0.02170(14) 0.22565(10) 0.52913(8) 0.0241(3) Uani 1 1 d .
H153 H -0.0570 0.2657 0.5079 0.029 Uiso 1 1 calc R
C154 C -0.07087(14) 0.14806(10) 0.51575(8) 0.0258(3) Uani 1 1 d .
C155 C -0.01444(15) 0.09138(10) 0.54636(8) 0.0256(3) Uani 1 1 d .
H155 H -0.0468 0.0379 0.5384 0.031 Uiso 1 1 calc R
C156 C 0.08834(14) 0.11061(9) 0.58840(8) 0.0226(3) Uani 1 1 d .
H156 H 0.1275 0.0702 0.6061 0.027 Uiso 1 1 calc R
C157 C -0.17900(15) 0.12571(12) 0.46726(9) 0.0325(4) Uani 1 1 d .
H15A H -0.1888 0.1697 0.4377 0.039 Uiso 1 1 calc R
H15B H -0.1663 0.0799 0.4344 0.039 Uiso 1 1 calc R
C158 C -0.29081(15) 0.10586(12) 0.50539(9) 0.0316(4) Uani 1 1 d .
H15C H -0.3008 0.1497 0.5412 0.038 Uiso 1 1 calc R
H15D H -0.2844 0.0587 0.5314 0.038 Uiso 1 1 calc R
C159 C -0.39925(15) 0.09049(12) 0.45472(11) 0.0346(4) Uani 1 1 d .
H15E H -0.4692 0.0806 0.4836 0.041 Uiso 1 1 calc R
H15F H -0.4067 0.1385 0.4302 0.041 Uiso 1 1 calc R
C160 C -0.39924(17) 0.02270(12) 0.39881(12) 0.0393(4) Uani 1 1 d .
H16A H -0.3387 0.0356 0.3646 0.059 Uiso 1 1 calc R
H16B H -0.4759 0.0125 0.3736 0.059 Uiso 1 1 calc R
H16C H -0.3831 -0.0241 0.4219 0.059 Uiso 1 1 calc R

loop_
_atom_site_aniso_label
_atom_site_aniso_U_11
_atom_site_aniso_U_22
_atom_site_aniso_U_33
_atom_site_aniso_U_23
_atom_site_aniso_U_13
_atom_site_aniso_U_12
Pd1 0.01393(5) 0.01304(5) 0.01169(4) 0.00044(3) -0.00010(3) 0.00181(3)
Pd2 0.01534(5) 0.01649(5) 0.01231(5) 0.00131(4) 0.00129(3) 0.00135(4)
Br1 0.03339(8) 0.02532(8) 0.01338(6) -0.00239(5) -0.00447(5) 0.01518(6)
Br2 0.01962(7) 0.03002(8) 0.01313(6) -0.00002(5) 0.00185(5) 0.00233(6)
P1 0.01419(15) 0.01413(16) 0.01328(15) 0.00121(12) -0.00126(12) 0.00066(12)
C1 0.0144(6) 0.0239(7) 0.0201(7) 0.0030(5) -0.0017(5) 0.0001(5)
C2 0.0189(7) 0.0267(8) 0.0269(8) 0.0044(6) 0.0023(6) 0.0067(6)
C3 0.0195(7) 0.0228(7) 0.0240(7) 0.0022(6) 0.0008(6) -0.0031(6)
C4 0.0181(7) 0.0402(10) 0.0245(8) 0.0029(7) -0.0065(6) -0.0023(7)
C5 0.0187(6) 0.0158(6) 0.0161(6) 0.0037(5) -0.0017(5) 0.0016(5)
C6 0.0296(8) 0.0259(8) 0.0263(8) 0.0106(6) -0.0088(6) -0.0006(6)
C7 0.0220(7) 0.0199(7) 0.0270(8) 0.0064(6) 0.0046(6) 0.0003(6)
C8 0.0318(8) 0.0155(7) 0.0250(7) 0.0017(6) 0.0030(6) 0.0010(6)
C11 0.0177(6) 0.0155(6) 0.0136(6) 0.0006(5) 0.0009(5) -0.0015(5)
C12 0.0237(7) 0.0219(7) 0.0155(6) 0.0033(5) -0.0019(5) -0.0002(6)
C13 0.0265(8) 0.0274(8) 0.0131(6) 0.0002(5) -0.0007(5) -0.0041(6)
C14 0.0310(8) 0.0225(7) 0.0159(6) -0.0042(5) 0.0029(6) -0.0015(6)
C15 0.0244(7) 0.0196(7) 0.0167(6) -0.0014(5) 0.0010(5) 0.0031(6)
C16 0.0162(6) 0.0166(6) 0.0130(6) 0.0013(5) 0.0008(5) -0.0021(5)
C21 0.0173(6) 0.0132(6) 0.0131(6) -0.0006(5) 0.0010(5) 0.0022(5)
C22 0.0172(6) 0.0136(6) 0.0156(6) 0.0006(5) 0.0017(5) 0.0021(5)
C23 0.0168(6) 0.0161(6) 0.0175(6) -0.0001(5) 0.0001(5) 0.0022(5)
C24 0.0201(7) 0.0157(6) 0.0147(6) -0.0004(5) 0.0002(5) 0.0055(5)
C25 0.0228(7) 0.0147(6) 0.0155(6) 0.0021(5) 0.0023(5) 0.0019(5)
C26 0.0178(6) 0.0151(6) 0.0144(6) -0.0011(5) 0.0019(5) 0.0008(5)
C27 0.0170(6) 0.0180(7) 0.0210(7) 0.0061(5) 0.0011(5) 0.0008(5)
C28 0.0253(8) 0.0328(9) 0.0279(8) 0.0109(7) 0.0093(6) 0.0070(7)
C29 0.0252(8) 0.0226(8) 0.0322(8) 0.0095(6) -0.0052(6) -0.0052(6)
C30 0.0213(7) 0.0210(7) 0.0183(6) 0.0031(5) -0.0001(5) 0.0062(6)
C31 0.0346(9) 0.0237(8) 0.0309(8) 0.0037(6) 0.0007(7) 0.0119(7)
C32 0.0353(9) 0.0327(9) 0.0181(7) 0.0024(6) -0.0019(6) 0.0146(7)
C33 0.0193(7) 0.0189(7) 0.0172(6) 0.0010(5) 0.0012(5) -0.0019(5)
C34 0.0317(9) 0.0206(8) 0.0304(8) -0.0038(6) 0.0031(7) -0.0060(6)
C35 0.0213(7) 0.0267(8) 0.0205(7) 0.0038(6) 0.0043(5) -0.0011(6)
P2 0.01425(16) 0.01516(16) 0.01328(15) 0.00123(12) 0.00114(12) 0.00047(12)
C101 0.0192(7) 0.0161(6) 0.0182(6) 0.0040(5) 0.0016(5) -0.0002(5)
C102 0.0237(7) 0.0235(7) 0.0227(7) 0.0078(6) 0.0038(6) -0.0003(6)
C103 0.0209(7) 0.0197(7) 0.0283(8) 0.0069(6) 0.0004(6) 0.0024(6)
C104 0.0267(8) 0.0168(7) 0.0249(7) 0.0014(6) 0.0006(6) 0.0010(6)
C105 0.0147(6) 0.0207(7) 0.0171(6) 0.0003(5) 0.0015(5) 0.0029(5)
C106 0.0154(6) 0.0251(7) 0.0228(7) -0.0012(6) 0.0009(5) 0.0014(6)
C107 0.0189(7) 0.0292(8) 0.0190(7) -0.0004(6) 0.0031(5) 0.0040(6)
C108 0.0218(7) 0.0225(7) 0.0225(7) 0.0026(6) 0.0015(6) 0.0062(6)
C111 0.0158(6) 0.0150(6) 0.0149(6) 0.0011(5) -0.0010(5) 0.0025(5)
C112 0.0201(7) 0.0214(7) 0.0164(6) 0.0026(5) 0.0030(5) 0.0059(5)
C113 0.0276(8) 0.0237(7) 0.0150(6) -0.0012(5) -0.0004(5) 0.0098(6)
C114 0.0251(7) 0.0208(7) 0.0207(7) -0.0047(6) -0.0065(6) 0.0057(6)
C115 0.0194(7) 0.0167(7) 0.0210(7) -0.0004(5) -0.0020(5) 0.0012(5)
C116 0.0162(6) 0.0141(6) 0.0155(6) -0.0001(5) -0.0007(5) 0.0038(5)
C121 0.0156(6) 0.0157(6) 0.0155(6) 0.0007(5) 0.0001(5) -0.0016(5)
C122 0.0181(7) 0.0166(6) 0.0197(6) 0.0020(5) -0.0012(5) -0.0012(5)
C123 0.0224(7) 0.0219(7) 0.0229(7) 0.0074(6) -0.0001(6) -0.0018(6)
C124 0.0208(7) 0.0267(8) 0.0195(7) 0.0027(6) 0.0027(5) -0.0029(6)
C125 0.0172(7) 0.0251(7) 0.0198(7) -0.0005(6) 0.0026(5) 0.0015(6)
C126 0.0153(6) 0.0184(7) 0.0168(6) -0.0005(5) -0.0008(5) -0.0010(5)
C127 0.0210(7) 0.0172(7) 0.0241(7) 0.0036(5) -0.0005(6) 0.0017(5)
C128 0.0253(8) 0.0228(8) 0.0314(8) 0.0071(6) -0.0032(6) 0.0028(6)
C129 0.0311(9) 0.0195(7) 0.0377(9) -0.0013(7) -0.0047(7) 0.0038(6)
C130 0.0275(8) 0.0288(8) 0.0258(8) 0.0037(6) 0.0074(6) -0.0024(7)
C131 0.0343(10) 0.0453(11) 0.0367(10) 0.0108(8) 0.0192(8) 0.0091(8)
C132 0.0443(11) 0.0644(14) 0.0219(8) 0.0115(9) 0.0044(8) -0.0149(10)
C133 0.0174(6) 0.0186(7) 0.0202(7) 0.0011(5) 0.0017(5) 0.0037(5)
C134 0.0273(8) 0.0222(8) 0.0293(8) -0.0010(6) 0.0027(6) 0.0066(6)
C135 0.0187(7) 0.0278(8) 0.0258(7) 0.0029(6) -0.0019(6) 0.0048(6)
C51 0.0172(6) 0.0149(6) 0.0147(6) -0.0003(5) -0.0007(5) 0.0032(5)
C52 0.0173(6) 0.0173(6) 0.0186(6) 0.0016(5) 0.0000(5) 0.0015(5)
C53 0.0233(7) 0.0149(6) 0.0183(6) 0.0007(5) -0.0030(5) 0.0011(5)
C54 0.0248(7) 0.0174(7) 0.0160(6) 0.0006(5) -0.0016(5) 0.0078(5)
C55 0.0185(7) 0.0240(7) 0.0197(7) 0.0000(6) 0.0026(5) 0.0057(6)
C56 0.0180(7) 0.0184(7) 0.0194(6) -0.0005(5) 0.0014(5) 0.0004(5)
C57 0.0351(9) 0.0211(7) 0.0174(7) -0.0017(6) -0.0005(6) 0.0121(6)
C58 0.0246(7) 0.0192(7) 0.0192(7) -0.0001(5) 0.0001(5) 0.0072(6)
C59 0.0309(8) 0.0204(7) 0.0228(7) -0.0011(6) -0.0002(6) 0.0085(6)
C60 0.0317(9) 0.0230(8) 0.0326(9) 0.0015(6) -0.0010(7) 0.0106(7)
C151 0.0177(7) 0.0220(7) 0.0147(6) 0.0002(5) 0.0011(5) -0.0001(5)
C152 0.0220(7) 0.0208(7) 0.0178(6) 0.0013(5) 0.0010(5) 0.0014(6)
C153 0.0221(7) 0.0295(8) 0.0211(7) 0.0052(6) -0.0013(6) 0.0031(6)
C154 0.0222(7) 0.0350(9) 0.0183(7) 0.0021(6) -0.0007(6) -0.0038(6)
C155 0.0285(8) 0.0249(8) 0.0206(7) -0.0013(6) -0.0003(6) -0.0055(6)
C156 0.0262(8) 0.0205(7) 0.0205(7) 0.0001(6) -0.0007(6) 0.0016(6)
C157 0.0256(8) 0.0468(11) 0.0221(8) 0.0049(7) -0.0037(6) -0.0081(7)
C158 0.0240(8) 0.0430(10) 0.0277(8) 0.0016(7) 0.0007(6) 0.0049(7)
C159 0.0209(8) 0.0411(10) 0.0416(10) -0.0004(8) -0.0039(7) 0.0069(7)
C160 0.0264(9) 0.0359(10) 0.0534(12) -0.0029(9) -0.0053(8) 0.0015(8)

loop_
_atom_type_symbol
_atom_type_description
_atom_type_scat_dispersion_real
_atom_type_scat_dispersion_imag
_atom_type_scat_source
C C 0.0033 0.0016 'International Tables Vol C Tables 4.2.6.8 and 6.1.1.4'
H H 0.0000 0.0000 'International Tables Vol C Tables 4.2.6.8 and 6.1.1.4'
P P 0.1023 0.0942 'International Tables Vol C Tables 4.2.6.8 and 6.1.1.4'
Br Br -0.2901 2.4595 'International Tables Vol C Tables 4.2.6.8 and 6.1.1.4'
Pd Pd -0.9988 1.0072 'International Tables Vol C Tables 4.2.6.8 and 6.1.1.4'

loop_
_geom_angle_atom_site_label_1
_geom_angle_atom_site_label_2
_geom_angle_atom_site_label_3
_geom_angle
C51 Pd1 P1 95.86(4)
C51 Pd1 Br1 81.72(4)
P1 Pd1 Br1 176.444(11)
C51 Pd1 C21 178.12(5)
P1 Pd1 C21 83.82(3)
Br1 Pd1 C21 98.52(3)
C151 Pd2 P2 95.27(4)
C151 Pd2 Br2 84.57(4)
P2 Pd2 Br2 167.763(11)
C151 Pd2 C121 155.35(5)
P2 Pd2 C121 83.18(3)
Br2 Pd2 C121 102.03(3)
C11 P1 C1 104.87(7)
C11 P1 C5 105.38(6)
C1 P1 C5 109.09(6)
C11 P1 Pd1 104.26(5)
C1 P1 Pd1 113.70(5)
C5 P1 Pd1 118.20(5)
C2 C1 C3 109.43(12)
C2 C1 C4 108.26(13)
C3 C1 C4 106.36(13)
C2 C1 P1 110.35(10)
C3 C1 P1 106.56(10)
C4 C1 P1 115.68(11)
C1 C2 H2A 109.5
C1 C2 H2B 109.5
H2A C2 H2B 109.5
C1 C2 H2C 109.5
H2A C2 H2C 109.5
H2B C2 H2C 109.5
C1 C3 H3A 109.5
C1 C3 H3B 109.5
H3A C3 H3B 109.5
C1 C3 H3C 109.5
H3A C3 H3C 109.5
H3B C3 H3C 109.5
C1 C4 H4A 109.5
C1 C4 H4B 109.5
H4A C4 H4B 109.5
C1 C4 H4C 109.5
H4A C4 H4C 109.5
H4B C4 H4C 109.5
C7 C5 C6 107.91(12)
C7 C5 C8 107.16(12)
C6 C5 C8 108.13(13)
C7 C5 P1 107.02(10)
C6 C5 P1 116.31(10)
C8 C5 P1 109.95(10)
C5 C6 H6A 109.5
C5 C6 H6B 109.5
H6A C6 H6B 109.5
C5 C6 H6C 109.5
H6A C6 H6C 109.5
H6B C6 H6C 109.5
C5 C7 H7A 109.5
C5 C7 H7B 109.5
H7A C7 H7B 109.5
C5 C7 H7C 109.5
H7A C7 H7C 109.5
H7B C7 H7C 109.5
C5 C8 H8A 109.5
C5 C8 H8B 109.5
H8A C8 H8B 109.5
C5 C8 H8C 109.5
H8A C8 H8C 109.5
H8B C8 H8C 109.5
C12 C11 C16 118.17(13)
C12 C11 P1 120.96(11)
C16 C11 P1 120.87(10)
C13 C12 C11 122.06(14)
C13 C12 H12 119.0
C11 C12 H12 119.0
C14 C13 C12 119.72(14)
C14 C13 H13 120.1
C12 C13 H13 120.1
C13 C14 C15 119.36(14)
C13 C14 H14 120.3
C15 C14 H14 120.3
C14 C15 C16 121.89(14)
C14 C15 H15 119.1
C16 C15 H15 119.1
C15 C16 C11 118.77(13)
C15 C16 C21 113.60(12)
C11 C16 C21 127.64(12)
C22 C21 C26 118.21(12)
C22 C21 C16 118.97(12)
C26 C21 C16 118.27(12)
C22 C21 Pd1 92.23(8)
C26 C21 Pd1 95.70(8)
C16 C21 Pd1 103.38(8)
C23 C22 C21 119.53(12)
C23 C22 C27 118.33(12)
C21 C22 C27 121.77(12)
C24 C23 C22 122.48(13)
C24 C23 H23 118.8
C22 C23 H23 118.8
C23 C24 C25 117.78(13)
C23 C24 C30 120.50(13)
C25 C24 C30 121.70(13)
C26 C25 C24 122.30(13)
C26 C25 H25 118.9
C24 C25 H25 118.9
C25 C26 C21 119.69(13)
C25 C26 C33 118.99(12)
C21 C26 C33 121.21(12)
C22 C27 C29 111.96(12)
C22 C27 C28 110.09(12)
C29 C27 C28 110.95(13)
C22 C27 H27 107.9
C29 C27 H27 107.9
C28 C27 H27 107.9
C27 C28 H28A 109.5
C27 C28 H28B 109.5
H28A C28 H28B 109.5
C27 C28 H28C 109.5
H28A C28 H28C 109.5
H28B C28 H28C 109.5
C27 C29 H29A 109.5
C27 C29 H29B 109.5
H29A C29 H29B 109.5
C27 C29 H29C 109.5
H29A C29 H29C 109.5
H29B C29 H29C 109.5
C24 C30 C32 112.34(12)
C24 C30 C31 111.53(13)
C32 C30 C31 110.26(13)
C24 C30 H30 107.5
C32 C30 H30 107.5
C31 C30 H30 107.5
C30 C31 H31A 109.5
C30 C31 H31B 109.5
H31A C31 H31B 109.5
C30 C31 H31C 109.5
H31A C31 H31C 109.5
H31B C31 H31C 109.5
C30 C32 H32A 109.5
C30 C32 H32B 109.5
H32A C32 H32B 109.5
C30 C32 H32C 109.5
H32A C32 H32C 109.5
H32B C32 H32C 109.5
C26 C33 C35 110.63(12)
C26 C33 C34 111.52(13)
C35 C33 C34 110.82(12)
C26 C33 H33 107.9
C35 C33 H33 107.9
C34 C33 H33 107.9
C33 C34 H34A 109.5
C33 C34 H34B 109.5
H34A C34 H34B 109.5
C33 C34 H34C 109.5
H34A C34 H34C 109.5
H34B C34 H34C 109.5
C33 C35 H35A 109.5
C33 C35 H35B 109.5
H35A C35 H35B 109.5
C33 C35 H35C 109.5
H35A C35 H35C 109.5
H35B C35 H35C 109.5
C111 P2 C105 105.73(6)
C111 P2 C101 104.21(6)
C105 P2 C101 109.90(6)
C111 P2 Pd2 105.12(5)
C105 P2 Pd2 118.61(5)
C101 P2 Pd2 111.94(5)
C104 C101 C102 108.38(12)
C104 C101 C103 106.59(12)
C102 C101 C103 108.59(12)
C104 C101 P2 108.46(10)
C102 C101 P2 116.05(11)
C103 C101 P2 108.37(10)
C101 C102 H10A 109.5
C101 C102 H10B 109.5
H10A C102 H10B 109.5
C101 C102 H10C 109.5
H10A C102 H10C 109.5
H10B C102 H10C 109.5
C101 C103 H10D 109.5
C101 C103 H10E 109.5
H10D C103 H10E 109.5
C101 C103 H10F 109.5
H10D C103 H10F 109.5
H10E C103 H10F 109.5
C101 C104 H10G 109.5
C101 C104 H10H 109.5
H10G C104 H10H 109.5
C101 C104 H10I 109.5
H10G C104 H10I 109.5
H10H C104 H10I 109.5
C108 C105 C107 106.36(12)
C108 C105 C106 109.28(12)
C107 C105 C106 108.89(12)
C108 C105 P2 106.76(10)
C107 C105 P2 116.27(10)
C106 C105 P2 109.09(10)
C105 C106 H10J 109.5
C105 C106 H10K 109.5
H10J C106 H10K 109.5
C105 C106 H10L 109.5
H10J C106 H10L 109.5
H10K C106 H10L 109.5
C105 C107 H10M 109.5
C105 C107 H10N 109.5
H10M C107 H10N 109.5
C105 C107 H10O 109.5
H10M C107 H10O 109.5
H10N C107 H10O 109.5
C105 C108 H10P 109.5
C105 C108 H10Q 109.5
H10P C108 H10Q 109.5
C105 C108 H10R 109.5
H10P C108 H10R 109.5
H10Q C108 H10R 109.5
C116 C111 C112 118.46(13)
C116 C111 P2 120.61(10)
C112 C111 P2 120.83(11)
C113 C112 C111 121.54(14)
C113 C112 H112 119.2
C111 C112 H112 119.2
C114 C113 C112 120.08(14)
C114 C113 H113 120.0
C112 C113 H113 120.0
C115 C114 C113 119.23(14)
C115 C114 H114 120.4
C113 C114 H114 120.4
C114 C115 C116 121.96(14)
C114 C115 H115 119.0
C116 C115 H115 119.0
C115 C116 C111 118.70(13)
C115 C116 C121 113.90(12)
C111 C116 C121 127.33(12)
C126 C121 C122 118.77(13)
C126 C121 C116 118.33(12)
C122 C121 C116 119.18(12)
C126 C121 Pd2 89.83(9)
C122 C121 Pd2 95.85(9)
C116 C121 Pd2 103.53(8)
C123 C122 C121 119.30(14)
C123 C122 C127 119.13(13)
C121 C122 C127 121.23(13)
C122 C123 C124 122.55(14)
C122 C123 H123 118.7
C124 C123 H123 118.7
C125 C124 C123 118.00(14)
C125 C124 C130 123.51(15)
C123 C124 C130 118.48(14)
C124 C125 C126 122.22(14)
C124 C125 H125 118.9
C126 C125 H125 118.9
C125 C126 C121 119.13(13)
C125 C126 C133 118.47(13)
C121 C126 C133 122.01(12)
C122 C127 C128 113.14(13)
C122 C127 C129 110.77(13)
C128 C127 C129 109.72(13)
C122 C127 H127 107.7
C128 C127 H127 107.7
C129 C127 H127 107.7
C127 C128 H12A 109.5
C127 C128 H12B 109.5
H12A C128 H12B 109.5
C127 C128 H12C 109.5
H12A C128 H12C 109.5
H12B C128 H12C 109.5
C127 C129 H12D 109.5
C127 C129 H12E 109.5
H12D C129 H12E 109.5
C127 C129 H12F 109.5
H12D C129 H12F 109.5
H12E C129 H12F 109.5
C131 C130 C132 110.94(16)
C131 C130 C124 113.77(14)
C132 C130 C124 110.89(14)
C131 C130 H130 106.9
C132 C130 H130 106.9
C124 C130 H130 106.9
C130 C131 H13A 109.5
C130 C131 H13B 109.5
H13A C131 H13B 109.5
C130 C131 H13C 109.5
H13A C131 H13C 109.5
H13B C131 H13C 109.5
C130 C132 H13D 109.5
C130 C132 H13E 109.5
H13D C132 H13E 109.5
C130 C132 H13F 109.5
H13D C132 H13F 109.5
H13E C132 H13F 109.5
C126 C133 C134 112.46(12)
C126 C133 C135 110.26(12)
C134 C133 C135 110.76(13)
C126 C133 H133 107.7
C134 C133 H133 107.7
C135 C133 H133 107.7
C133 C134 H13G 109.5
C133 C134 H13H 109.5
H13G C134 H13H 109.5
C133 C134 H13I 109.5
H13G C134 H13I 109.5
H13H C134 H13I 109.5
C133 C135 H13J 109.5
C133 C135 H13K 109.5
H13J C135 H13K 109.5
C133 C135 H13L 109.5
H13J C135 H13L 109.5
H13K C135 H13L 109.5
C56 C51 C52 118.35(13)
C56 C51 Pd1 122.36(11)
C52 C51 Pd1 118.68(10)
C53 C52 C51 120.78(13)
C53 C52 H52 119.6
C51 C52 H52 119.6
C52 C53 C54 121.25(14)
C52 C53 H53 119.4
C54 C53 H53 119.4
C55 C54 C53 117.67(13)
C55 C54 C57 121.62(14)
C53 C54 C57 120.70(14)
C54 C55 C56 121.49(14)
C54 C55 H55 119.3
C56 C55 H55 119.3
C51 C56 C55 120.36(14)
C51 C56 H56 119.8
C55 C56 H56 119.8
C54 C57 C58 113.56(12)
C54 C57 H57A 108.9
C58 C57 H57A 108.9
C54 C57 H57B 108.9
C58 C57 H57B 108.9
H57A C57 H57B 107.7
C59 C58 C57 111.90(12)
C59 C58 H58A 109.2
C57 C58 H58A 109.2
C59 C58 H58B 109.2
C57 C58 H58B 109.2
H58A C58 H58B 107.9
C60 C59 C58 113.57(13)
C60 C59 H59A 108.9
C58 C59 H59A 108.9
C60 C59 H59B 108.9
C58 C59 H59B 108.9
H59A C59 H59B 107.7
C59 C60 H60A 109.5
C59 C60 H60B 109.5
H60A C60 H60B 109.5
C59 C60 H60C 109.5
H60A C60 H60C 109.5
H60B C60 H60C 109.5
C156 C151 C152 117.99(14)
C156 C151 Pd2 127.19(11)
C152 C151 Pd2 114.67(11)
C151 C152 C153 121.06(14)
C151 C152 H152 119.5
C153 C152 H152 119.5
C154 C153 C152 121.15(15)
C154 C153 H153 119.4
C152 C153 H153 119.4
C155 C154 C153 117.42(15)
C155 C154 C157 121.16(16)
C153 C154 C157 121.37(16)
C154 C155 C156 121.93(15)
C154 C155 H155 119.0
C156 C155 H155 119.0
C151 C156 C155 120.28(15)
C151 C156 H156 119.9
C155 C156 H156 119.9
C158 C157 C154 114.96(14)
C158 C157 H15A 108.5
C154 C157 H15A 108.5
C158 C157 H15B 108.5
C154 C157 H15B 108.5
H15A C157 H15B 107.5
C157 C158 C159 113.10(15)
C157 C158 H15C 109.0
C159 C158 H15C 109.0
C157 C158 H15D 109.0
C159 C158 H15D 109.0
H15C C158 H15D 107.8
C160 C159 C158 115.19(16)
C160 C159 H15E 108.5
C158 C159 H15E 108.5
C160 C159 H15F 108.5
C158 C159 H15F 108.5
H15E C159 H15F 107.5
C159 C160 H16A 109.5
C159 C160 H16B 109.5
H16A C160 H16B 109.5
C159 C160 H16C 109.5
H16A C160 H16C 109.5
H16B C160 H16C 109.5

loop_
_geom_bond_atom_site_label_1
_geom_bond_atom_site_label_2
_geom_bond_distance
Pd1 C51 2.0067(14)
Pd1 P1 2.3166(4)
Pd1 Br1 2.4487(2)
Pd1 C21 2.6118(13)
Pd2 C151 2.0067(14)
Pd2 P2 2.3052(4)
Pd2 Br2 2.4475(2)
Pd2 C121 2.6196(14)
P1 C11 1.8444(14)
P1 C1 1.9026(15)
P1 C5 1.9034(14)
C1 C2 1.536(2)
C1 C3 1.538(2)
C1 C4 1.538(2)
C2 H2A 0.9800
C2 H2B 0.9800
C2 H2C 0.9800
C3 H3A 0.9800
C3 H3B 0.9800
C3 H3C 0.9800
C4 H4A 0.9800
C4 H4B 0.9800
C4 H4C 0.9800
C5 C7 1.532(2)
C5 C6 1.534(2)
C5 C8 1.535(2)
C6 H6A 0.9800
C6 H6B 0.9800
C6 H6C 0.9800
C7 H7A 0.9800
C7 H7B 0.9800
C7 H7C 0.9800
C8 H8A 0.9800
C8 H8B 0.9800
C8 H8C 0.9800
C11 C12 1.4046(19)
C11 C16 1.409(2)
C12 C13 1.386(2)
C12 H12 0.9500
C13 C14 1.381(2)
C13 H13 0.9500
C14 C15 1.387(2)
C14 H14 0.9500
C15 C16 1.405(2)
C15 H15 0.9500
C16 C21 1.5087(19)
C21 C22 1.4194(19)
C21 C26 1.4261(19)
C22 C23 1.3927(19)
C22 C27 1.5186(19)
C23 C24 1.3895(19)
C23 H23 0.9500
C24 C25 1.390(2)
C24 C30 1.5182(19)
C25 C26 1.3894(19)
C25 H25 0.9500
C26 C33 1.522(2)
C27 C29 1.531(2)
C27 C28 1.536(2)
C27 H27 1.0000
C28 H28A 0.9800
C28 H28B 0.9800
C28 H28C 0.9800
C29 H29A 0.9800
C29 H29B 0.9800
C29 H29C 0.9800
C30 C32 1.528(2)
C30 C31 1.529(2)
C30 H30 1.0000
C31 H31A 0.9800
C31 H31B 0.9800
C31 H31C 0.9800
C32 H32A 0.9800
C32 H32B 0.9800
C32 H32C 0.9800
C33 C35 1.530(2)
C33 C34 1.531(2)
C33 H33 1.0000
C34 H34A 0.9800
C34 H34B 0.9800
C34 H34C 0.9800
C35 H35A 0.9800
C35 H35B 0.9800
C35 H35C 0.9800
P2 C111 1.8346(14)
P2 C105 1.8940(15)
P2 C101 1.9095(14)
C101 C104 1.531(2)
C101 C102 1.533(2)
C101 C103 1.536(2)
C102 H10A 0.9800
C102 H10B 0.9800
C102 H10C 0.9800
C103 H10D 0.9800
C103 H10E 0.9800
C103 H10F 0.9800
C104 H10G 0.9800
C104 H10H 0.9800
C104 H10I 0.9800
C105 C108 1.537(2)
C105 C107 1.538(2)
C105 C106 1.541(2)
C106 H10J 0.9800
C106 H10K 0.9800
C106 H10L 0.9800
C107 H10M 0.9800
C107 H10N 0.9800
C107 H10O 0.9800
C108 H10P 0.9800
C108 H10Q 0.9800
C108 H10R 0.9800
C111 C116 1.4065(19)
C111 C112 1.4066(19)
C112 C113 1.383(2)
C112 H112 0.9500
C113 C114 1.383(2)
C113 H113 0.9500
C114 C115 1.383(2)
C114 H114 0.9500
C115 C116 1.4044(19)
C115 H115 0.9500
C116 C121 1.5079(19)
C121 C126 1.413(2)
C121 C122 1.4303(19)
C122 C123 1.383(2)
C122 C127 1.518(2)
C123 C124 1.388(2)
C123 H123 0.9500
C124 C125 1.388(2)
C124 C130 1.524(2)
C125 C126 1.403(2)
C125 H125 0.9500
C126 C133 1.523(2)
C127 C128 1.535(2)
C127 C129 1.536(2)
C127 H127 1.0000
C128 H12A 0.9800
C128 H12B 0.9800
C128 H12C 0.9800
C129 H12D 0.9800
C129 H12E 0.9800
C129 H12F 0.9800
C130 C131 1.517(3)
C130 C132 1.523(3)
C130 H130 1.0000
C131 H13A 0.9800
C131 H13B 0.9800
C131 H13C 0.9800
C132 H13D 0.9800
C132 H13E 0.9800
C132 H13F 0.9800
C133 C134 1.532(2)
C133 C135 1.535(2)
C133 H133 1.0000
C134 H13G 0.9800
C134 H13H 0.9800
C134 H13I 0.9800
C135 H13J 0.9800
C135 H13K 0.9800
C135 H13L 0.9800
C51 C56 1.388(2)
C51 C52 1.3990(19)
C52 C53 1.387(2)
C52 H52 0.9500
C53 C54 1.395(2)
C53 H53 0.9500
C54 C55 1.390(2)
C54 C57 1.507(2)
C55 C56 1.398(2)
C55 H55 0.9500
C56 H56 0.9500
C57 C58 1.526(2)
C57 H57A 0.9900
C57 H57B 0.9900
C58 C59 1.524(2)
C58 H58A 0.9900
C58 H58B 0.9900
C59 C60 1.515(2)
C59 H59A 0.9900
C59 H59B 0.9900
C60 H60A 0.9800
C60 H60B 0.9800
C60 H60C 0.9800
C151 C156 1.391(2)
C151 C152 1.393(2)
C152 C153 1.394(2)
C152 H152 0.9500
C153 C154 1.389(2)
C153 H153 0.9500
C154 C155 1.388(2)
C154 C157 1.514(2)
C155 C156 1.394(2)
C155 H155 0.9500
C156 H156 0.9500
C157 C158 1.509(2)
C157 H15A 0.9900
C157 H15B 0.9900
C158 C159 1.532(2)
C158 H15C 0.9900
C158 H15D 0.9900
C159 C160 1.507(3)
C159 H15E 0.9900
C159 H15F 0.9900
C160 H16A 0.9800
C160 H16B 0.9800
C160 H16C 0.9800
